data_7058832
loop_
_publ_author_name
'Akhtaruzzaman, Akhtaruzzaman'
'Das, Pubali'
'Khan, Samim'
'Maity, Suvendu'
'Naaz, Sanobar'
'Islam, Sakhiul'
'Ghosh, Prasanta'
'Ray, Partha Pratim'
'Mir, Mohammad Hedayetullah'

_publ_section_title
;
 Two zinc(ii)-based coordination polymers with flexible dicarboxylate and
 pyridine mixed ligands: effect of \p&#x22EF;\p interactions on electrical
 activity
;
_journal_issue 40
_journal_name_full 'New Journal of Chemistry'
_journal_page_first 16071
_journal_paper_doi 10.1039/C9NJ03986D
_journal_volume 43
_journal_year 2019
_chemical_formula_moiety '0.06(C26.15 H28 N2 O8 Zn2), 0.06(C24.96 H22 N2 O8 Zn2), 0.18(O), 0.06(C)'
_chemical_formula_sum 'C H Cd N O Zn'
_chemical_formula_weight 220.80
_space_group_crystal_system triclinic
_space_group_IT_number 2
_space_group_name_Hall '-P 1'
_space_group_name_H-M_alt 'P -1'
_symmetry_space_group_name_Hall '-P 1'
_symmetry_space_group_name_H-M 'P -1'
_atom_sites_solution_hydrogens geom
_audit_creation_date 2019-03-14
_audit_creation_method
;
Olex2 1.2
(compiled 2018.05.29 svn.r3508 for OlexSys, GUI svn.r5506)
;
_audit_update_record
;
2019-04-29 deposited with the CCDC.    2019-09-18 downloaded from the CCDC.
;
_cell_angle_alpha 97.593(5)
_cell_angle_beta 92.113(5)
_cell_angle_gamma 112.088(5)
_cell_formula_units_Z 17
_cell_length_a 8.3924(12)
_cell_length_b 11.0752(16)
_cell_length_c 16.470(2)
_cell_measurement_reflns_used 9935
_cell_measurement_temperature 291(2)
_cell_measurement_theta_max 28.53
_cell_measurement_theta_min 2.81
_cell_volume 1399.8(3)
_computing_cell_refinement 'SAINT v8.34A (Bruker, 2013)'
_computing_data_reduction 'SAINT v8.34A (Bruker, 2013)'
_computing_molecular_graphics 'Olex2 (Dolomanov et al., 2009)'
_computing_publication_material 'Olex2 (Dolomanov et al., 2009)'
_computing_structure_refinement 'XL (Sheldrick, 2008)'
_computing_structure_solution 'SHELXT 2014/4 (Sheldrick, 2014)'
_diffrn_ambient_temperature 291.06
_diffrn_measured_fraction_theta_full 0.941
_diffrn_measured_fraction_theta_max 0.945
_diffrn_measurement_device_type 'Bruker APEX-II CCD'
_diffrn_measurement_method '\f and \w scans'
_diffrn_radiation_type MoK\a
_diffrn_radiation_wavelength 0.71073
_diffrn_reflns_av_R_equivalents 0.0558
_diffrn_reflns_av_unetI/netI 0.0632
_diffrn_reflns_Laue_measured_fraction_full 0.941
_diffrn_reflns_Laue_measured_fraction_max 0.945
_diffrn_reflns_limit_h_max 11
_diffrn_reflns_limit_h_min -11
_diffrn_reflns_limit_k_max 14
_diffrn_reflns_limit_k_min -14
_diffrn_reflns_limit_l_max 22
_diffrn_reflns_limit_l_min -21
_diffrn_reflns_number 18278
_diffrn_reflns_point_group_measured_fraction_full 0.941
_diffrn_reflns_point_group_measured_fraction_max 0.945
_diffrn_reflns_theta_full 25.242
_diffrn_reflns_theta_max 28.535
_diffrn_reflns_theta_min 2.531
_diffrn_standards_number 0
_exptl_absorpt_coefficient_mu 13.485
_exptl_absorpt_correction_T_max 0.7457
_exptl_absorpt_correction_T_min 0.5800
_exptl_absorpt_correction_type none
_exptl_absorpt_process_details
;
SADABS-2014/5 (Bruker,2014/5) was used for absorption correction.
wR2(int) was 0.1367 before and 0.0840 after correction.
The Ratio of minimum to maximum transmission is 0.7778.
The \l/2 correction factor is 0.00150.
;
_exptl_crystal_density_diffrn 4.453
_exptl_crystal_F_000 1700
_refine_diff_density_max 6.238
_refine_diff_density_min -6.346
_refine_diff_density_rms 0.376
_refine_ls_extinction_method none
_refine_ls_goodness_of_fit_ref 2.466
_refine_ls_hydrogen_treatment constr
_refine_ls_matrix_type full
_refine_ls_number_parameters 312
_refine_ls_number_reflns 6727
_refine_ls_number_restraints 0
_refine_ls_restrained_S_all 2.466
_refine_ls_R_factor_all 0.1955
_refine_ls_R_factor_gt 0.1615
_refine_ls_shift/su_max 0.502
_refine_ls_shift/su_mean 0.043
_refine_ls_structure_factor_coef Fsqd
_refine_ls_weighting_details 'w=1/[\s^2^(Fo^2^)+(0.2000P)^2^] where P=(Fo^2^+2Fc^2^)/3'
_refine_ls_weighting_scheme calc
_refine_ls_wR_factor_gt 0.5102
_refine_ls_wR_factor_ref 0.5690
_reflns_Friedel_coverage 0.000
_reflns_number_gt 4444
_reflns_number_total 6727
_reflns_threshold_expression 'I > 2\s(I)'
_cod_data_source_file c9nj03986d2.cif
_cod_data_source_block 1183ex_0m_a
_cod_depositor_comments 'Adding full bibliography for 7058832--7058833.cif.'
_cod_original_cell_volume 1399.8(4)
_cod_database_code 7058832
_shelx_shelxl_version_number 2016/6
_shelx_space_group_comment
;
The symmetry employed for this shelxl refinement is uniquely defined
by the following loop, which should always be used as a source of
symmetry information in preference to the above space-group names.
They are only intended as comments.
;
_olex2_refinement_description
;
1. Fixed Uiso
 At 1.2 times of:
  All C(H) groups, All C(H,H) groups
2. Others
 Sof(C22A)=Sof(C21A)=1-FVAR(1)
 Sof(C20)=Sof(C21)=Sof(C22)=FVAR(1)
 Sof(C23A)=1-FVAR(2)
 Sof(C23)=Sof(C24)=FVAR(2)
 Fixed Sof: O10(0.5) C20A(0.5)
3.a Ternary CH refined with riding coordinates:
 C2(H2), C5(H5), C13(H13), C10(H10)
3.b Secondary CH2 refined with riding coordinates:
 C3(H3A,H3B), C4(H4A,H4B), C7(H7A,H7B), C6(H6A,H6B), C14(H14A,H14B), C15(H15A,
 H15B), C11(H11A,H11B), C12(H12A,H12B)
3.c Aromatic/amide H refined with riding coordinates:
 C23(H23), C24(H24), C26(H26), C27(H27), C22(H22)
3.d Fitted hexagon refined as free rotating group:
 N1(C18,C19,C20,C21,C22)
;
_olex2_submission_special_instructions 'No special instructions were received'

loop_
_space_group_symop_operation_xyz
'x, y, z'
'-x, -y, -z'

loop_
_atom_site_label
_atom_site_type_symbol
_atom_site_fract_x
_atom_site_fract_y
_atom_site_fract_z
_atom_site_U_iso_or_equiv
_atom_site_adp_type
_atom_site_occupancy
_atom_site_site_symmetry_order
_atom_site_calc_flag
_atom_site_refinement_flags_posn
_atom_site_refinement_flags_adp
_atom_site_refinement_flags_occupancy
_atom_site_disorder_assembly
_atom_site_disorder_group
N2 N 0.653(3) 0.355(3) 0.5053(18) 0.156(9) Uiso 1 1 d . . . . .
C23 C 0.763(3) 0.388(2) 0.4362(15) 0.112(8) Uiso 1.038(13) 1 d . . P A 1
H23 H 0.776323 0.329367 0.393917 0.134 Uiso 1 1 calc R U . A 1
C24 C 0.864(4) 0.566(3) 0.450(2) 0.179(14) Uiso 1.038(13) 1 d . . P A 1
H24 H 0.952504 0.616916 0.422252 0.215 Uiso 1 1 calc R U . A 1
C25 C 0.7977(8) 0.6044(6) 0.5007(4) -0.0005(11) Uiso 1 1 d . . . A 1
C26 C 0.702(3) 0.555(2) 0.5601(14) 0.104(7) Uiso 1 1 d . . . . .
H26 H 0.673104 0.608301 0.600614 0.125 Uiso 1 1 calc R U . A 1
C27 C 0.647(2) 0.4199(17) 0.5585(11) 0.071(5) Uiso 1 1 d . . . . .
H27 H 0.602628 0.384512 0.604854 0.085 Uiso 1 1 calc R U . . .
N1 N 0.6731(10) 0.8435(7) -0.0008(4) 0.0218(17) Uani 1 1 d G . . . .
C18 C 0.6390(16) 0.9253(11) 0.0616(6) 0.071(5) Uiso 1 1 d G . . B .
C19 C 0.712(2) 1.0614(10) 0.0649(10) 0.094(7) Uiso 1 1 d G . . B .
C20 C 0.819(3) 1.1157(8) 0.0056(14) 0.104(19) Uiso 0.49(3) 1 d G . P B 1
C21 C 0.853(3) 1.0338(14) -0.0568(13) 0.088(14) Uiso 0.49(3) 1 d G . P B 1
C22 C 0.780(2) 0.8977(13) -0.0601(8) 0.047(7) Uiso 0.49(3) 1 d G . P B 1
H22 H 0.802796 0.842950 -0.101853 0.056 Uiso 1 1 calc R U . B 1
Zn2 Zn 0.57101(10) 0.64172(8) -0.00037(5) 0.0120(5) Uani 1 1 d . . . . .
Zn1 Zn 0.57115(15) 0.14116(12) 0.49887(8) 0.0345(5) Uani 1 1 d . . . . .
O3 O 1.4378(11) 0.6344(9) 0.1004(5) 0.042(2) Uani 1 1 d . . . . .
O4 O 1.3306(12) 0.4196(9) 0.1015(5) 0.042(2) Uani 1 1 d . . . . .
O1 O 0.7669(12) 0.6270(11) 0.0709(6) 0.052(3) Uani 1 1 d . . . . .
O2 O 0.6557(11) 0.4090(11) 0.0738(6) 0.050(3) Uani 1 1 d . . . . .
C3 C 1.0771(12) 0.6629(9) 0.1525(6) 0.0225(19) Uani 1 1 d . . . . .
H3A H 1.048853 0.740638 0.161080 0.027 Uiso 1 1 calc R U . . .
H3B H 1.115514 0.655658 0.097929 0.027 Uiso 1 1 calc R U . . .
C4 C 1.2236(12) 0.6793(11) 0.2165(6) 0.026(2) Uani 1 1 d . . . . .
H4A H 1.190771 0.697433 0.271226 0.031 Uiso 1 1 calc R U . . .
H4B H 1.326176 0.753863 0.208729 0.031 Uiso 1 1 calc R U . . .
C7 C 0.9570(12) 0.4166(10) 0.1519(7) 0.025(2) Uani 1 1 d . . . . .
H7A H 0.854641 0.342476 0.160478 0.030 Uiso 1 1 calc R U . . .
H7B H 0.989252 0.396858 0.097283 0.030 Uiso 1 1 calc R U . . .
C1 C 0.7658(10) 0.5232(10) 0.0948(5) 0.0219(19) Uani 1 1 d . . . . .
C8 C 1.3512(10) 0.5349(10) 0.1300(5) 0.0189(17) Uani 1 1 d . . . . .
C2 C 0.9159(10) 0.5412(9) 0.1577(5) 0.0170(17) Uani 1 1 d . . . . .
H2 H 0.877305 0.554576 0.212351 0.020 Uiso 1 1 calc R U . . .
C5 C 1.2646(11) 0.5546(10) 0.2093(5) 0.0227(19) Uani 1 1 d . . . . .
H5 H 1.347326 0.566294 0.256109 0.027 Uiso 1 1 calc R U . . .
C6 C 1.1039(13) 0.4343(12) 0.2158(6) 0.031(2) Uani 1 1 d . . . . .
H6A H 1.066229 0.443348 0.270427 0.037 Uiso 1 1 calc R U . . .
H6B H 1.131615 0.356306 0.208144 0.037 Uiso 1 1 calc R U . . .
O7 O 1.2330(15) -0.1257(12) 0.4305(7) 0.065(3) Uani 1 1 d . . . . .
O6 O 0.5597(14) -0.1314(11) 0.3981(6) 0.056(3) Uani 1 1 d . . . . .
O5 O 0.6658(14) 0.0782(11) 0.3970(6) 0.056(3) Uani 1 1 d . . . . .
C14 C 0.9209(15) -0.1647(12) 0.3472(9) 0.042(3) Uani 1 1 d . . . . .
H14A H 0.948574 -0.242642 0.338018 0.051 Uiso 1 1 calc R U . . .
H14B H 0.882939 -0.158111 0.401989 0.051 Uiso 1 1 calc R U . . .
O8 O 1.3436(13) 0.0903(12) 0.4272(7) 0.065(3) Uani 1 1 d . . . . .
C15 C 0.7738(15) -0.1801(12) 0.2839(8) 0.039(3) Uani 1 1 d . . . . .
H15A H 0.805569 -0.199188 0.229069 0.047 Uiso 1 1 calc R U . . .
H15B H 0.671152 -0.254165 0.292156 0.047 Uiso 1 1 calc R U . . .
C16 C 1.2312(14) -0.0273(14) 0.4047(7) 0.041(3) Uani 1 1 d . . . . .
C13 C 1.0847(13) -0.0415(12) 0.3424(7) 0.037(2) Uani 1 1 d . . . . .
H13 H 1.123642 -0.055001 0.287832 0.044 Uiso 1 1 calc R U . . .
C10 C 0.7331(14) -0.0562(13) 0.2902(7) 0.040(3) Uani 1 1 d . . . . .
H10 H 0.649512 -0.068667 0.243623 0.047 Uiso 1 1 calc R U . . .
C9 C 0.6484(14) -0.0349(12) 0.3700(7) 0.038(3) Uani 1 1 d . . . . .
C11 C 0.8961(16) 0.0658(14) 0.2828(8) 0.044(3) Uani 1 1 d . . . . .
H11A H 0.933378 0.056551 0.228037 0.053 Uiso 1 1 calc R U . . .
H11B H 0.869371 0.144217 0.290757 0.053 Uiso 1 1 calc R U . . .
C12 C 1.0425(15) 0.0809(12) 0.3472(9) 0.044(3) Uani 1 1 d . . . . .
H12A H 1.145298 0.155189 0.339347 0.052 Uiso 1 1 calc R U . . .
H12B H 1.009297 0.100220 0.401686 0.052 Uiso 1 1 calc R U . . .
O9 O 0.0572(7) 0.1081(7) 0.4988(3) 0.0184(14) Uani 1 1 d . . . . .
O10 O 0.499(3) 0.747(4) 0.7421(15) 0.40(9) Uani 0.5 1 d . . P . .
C22A C 0.717(6) 0.882(4) -0.060(3) 0.085(11) Uiso 0.51(3) 1 d . . P B 2
C21A C 1.01(2) 1.054(12) -0.116(9) 0.61(9) Uiso 0.51(3) 1 d . . P B 2
C23A C 2(35) 2(35) -2(35) 0(35) Uiso 0.000(13) 1 d . . P A 2
C20A C 0.764(5) 1.125(4) 0.018(2) 0.078(11) Uiso 0.5 1 d . . P B 2

loop_
_atom_site_aniso_label
_atom_site_aniso_U_11
_atom_site_aniso_U_22
_atom_site_aniso_U_33
_atom_site_aniso_U_23
_atom_site_aniso_U_13
_atom_site_aniso_U_12
N1 0.035(4) 0.019(4) 0.010(3) 0.001(3) -0.006(3) 0.011(3)
Zn2 0.0103(6) 0.0115(7) 0.0159(7) 0.0009(4) 0.0008(4) 0.0066(4)
Zn1 0.0304(9) 0.0309(9) 0.0406(10) 0.0049(7) -0.0010(6) 0.0106(7)
O3 0.046(5) 0.040(5) 0.039(5) 0.000(4) 0.024(4) 0.015(4)
O4 0.058(5) 0.043(5) 0.034(4) 0.009(4) 0.030(4) 0.028(4)
O1 0.040(5) 0.074(7) 0.055(6) 0.014(5) -0.018(4) 0.038(5)
O2 0.024(4) 0.057(6) 0.057(6) 0.003(5) -0.023(4) 0.009(4)
C3 0.017(4) 0.021(4) 0.029(5) -0.003(4) -0.002(3) 0.011(4)
C4 0.017(4) 0.033(5) 0.027(5) -0.008(4) 0.000(3) 0.011(4)
C7 0.016(4) 0.025(5) 0.033(5) 0.003(4) -0.003(3) 0.009(4)
C1 0.013(4) 0.042(6) 0.017(4) 0.001(4) -0.001(3) 0.019(4)
C8 0.011(3) 0.033(5) 0.016(4) -0.001(3) 0.000(3) 0.014(3)
C2 0.009(3) 0.033(5) 0.011(4) -0.002(3) 0.000(3) 0.013(3)
C5 0.017(4) 0.044(6) 0.014(4) 0.001(4) -0.002(3) 0.022(4)
C6 0.022(4) 0.055(7) 0.027(5) 0.023(5) 0.008(4) 0.021(5)
O7 0.065(7) 0.064(7) 0.074(7) 0.007(6) -0.031(6) 0.036(6)
O6 0.064(6) 0.058(6) 0.042(5) 0.003(5) 0.016(5) 0.020(5)
O5 0.071(7) 0.057(6) 0.042(5) 0.009(5) 0.019(5) 0.026(5)
C14 0.037(6) 0.034(6) 0.059(8) 0.004(5) 0.003(5) 0.017(5)
O8 0.041(5) 0.071(8) 0.067(7) 0.003(6) -0.021(5) 0.009(5)
C15 0.032(5) 0.038(6) 0.039(6) -0.010(5) -0.005(5) 0.011(5)
C16 0.029(5) 0.065(8) 0.035(6) 0.000(6) 0.001(4) 0.027(6)
C13 0.025(5) 0.050(7) 0.037(6) 0.006(5) -0.004(4) 0.018(5)
C10 0.031(5) 0.061(8) 0.025(5) 0.001(5) -0.004(4) 0.018(5)
C9 0.027(5) 0.048(7) 0.036(6) 0.001(5) -0.012(4) 0.014(5)
C11 0.043(7) 0.055(8) 0.043(7) 0.012(6) 0.001(5) 0.027(6)
C12 0.032(6) 0.039(7) 0.055(8) 0.004(6) -0.002(5) 0.011(5)
O9 0.009(2) 0.039(4) 0.014(3) -0.002(2) 0.002(2) 0.019(2)
O10 0.11(4) 1.1(3) 0.11(3) 0.32(9) 0.09(3) 0.25(8)

loop_
_atom_type_symbol
_atom_type_description
_atom_type_scat_dispersion_real
_atom_type_scat_dispersion_imag
_atom_type_scat_source
C C 0.0033 0.0016 'International Tables Vol C Tables 4.2.6.8 and 6.1.1.4'
H H 0.0000 0.0000 'International Tables Vol C Tables 4.2.6.8 and 6.1.1.4'
N N 0.0061 0.0033 'International Tables Vol C Tables 4.2.6.8 and 6.1.1.4'
O O 0.0106 0.0060 'International Tables Vol C Tables 4.2.6.8 and 6.1.1.4'
Cd Cd -0.8075 1.2024 'International Tables Vol C Tables 4.2.6.8 and 6.1.1.4'
Zn Zn 0.2839 1.4301 'International Tables Vol C Tables 4.2.6.8 and 6.1.1.4'

loop_
_geom_angle_atom_site_label_1
_geom_angle_atom_site_label_2
_geom_angle_atom_site_label_3
_geom_angle
_geom_angle_site_symmetry_1
_geom_angle_site_symmetry_3
C23 N2 Zn1 105.3(17) . .
C27 N2 C23 128(3) . .
C27 N2 Zn1 124(2) . .
C27 N2 C23A 117(10) . .
C23A N2 Zn1 118(10) . .
N2 C23 H23 127.0 . .
C24 C23 N2 106(2) . .
C24 C23 H23 126.6 . .
C23 C24 H24 126.7 . .
C25 C24 C23 106(2) . .
C25 C24 H24 126.8 . .
C24 C25 C26 136.1(17) . .
C25 C26 H26 121.7 . .
C25 C26 C27 116.5(18) . .
C27 C26 H26 121.8 . .
N2 C27 C26 122(2) . .
N2 C27 H27 119.1 . .
C26 C27 H27 118.7 . .
C18 N1 C22 120.0 . .
C18 N1 Zn2 118.8(6) . .
C22 N1 Zn2 121.2(6) . .
C22A N1 C18 119(2) . .
C22A N1 Zn2 119(2) . .
N1 C18 C19 120.0 . .
C20 C19 C18 120.0 . .
C20A C19 C18 133(2) . .
C19 C20 C21 120.0 . .
C22 C21 C20 120.0 . .
N1 C22 H22 120.0 . .
C21 C22 N1 120.0 . .
C21 C22 H22 120.0 . .
N1 Zn2 Zn2 179.8(2) . 2_665
O3 Zn2 N1 100.0(3) 1_455 .
O3 Zn2 Zn2 80.1(3) 1_455 2_665
O3 Zn2 O4 160.0(4) 1_455 2_765
O3 Zn2 O1 88.6(4) 1_455 .
O3 Zn2 O2 89.4(4) 1_455 2_665
O4 Zn2 N1 100.0(4) 2_765 .
O4 Zn2 Zn2 79.9(3) 2_765 2_665
O4 Zn2 O1 88.3(4) 2_765 .
O4 Zn2 O2 87.2(4) 2_765 2_665
O1 Zn2 N1 99.2(4) . .
O1 Zn2 Zn2 80.6(3) . 2_665
O1 Zn2 O2 161.3(5) . 2_665
O2 Zn2 N1 99.5(4) 2_665 .
O2 Zn2 Zn2 80.7(3) 2_665 2_665
N2 Zn1 Zn1 173.3(7) . 2_656
O7 Zn1 N2 102.4(7) 2_756 .
O7 Zn1 Zn1 80.3(4) 2_756 2_656
O7 Zn1 O6 87.5(5) 2_756 2_656
O7 Zn1 O8 161.0(6) 2_756 1_455
O6 Zn1 N2 95.1(8) 2_656 .
O6 Zn1 Zn1 78.8(3) 2_656 2_656
O6 Zn1 O8 89.6(5) 2_656 1_455
O5 Zn1 N2 106.1(9) . .
O5 Zn1 Zn1 80.0(3) . 2_656
O5 Zn1 O7 88.7(5) . 2_756
O5 Zn1 O6 158.8(5) . 2_656
O5 Zn1 O8 87.2(5) . 1_455
O8 Zn1 N2 96.6(8) 1_455 .
O8 Zn1 Zn1 80.7(4) 1_455 2_656
C8 O3 Zn2 127.6(7) . 1_655
C8 O4 Zn2 127.5(7) . 2_765
C1 O1 Zn2 125.7(8) . .
C1 O2 Zn2 125.6(8) . 2_665
H3A C3 H3B 107.9 . .
C4 C3 H3A 109.2 . .
C4 C3 H3B 109.3 . .
C2 C3 H3A 109.2 . .
C2 C3 H3B 109.2 . .
C2 C3 C4 111.9(8) . .
C3 C4 H4A 109.4 . .
C3 C4 H4B 109.3 . .
C3 C4 C5 111.2(8) . .
H4A C4 H4B 108.0 . .
C5 C4 H4A 109.4 . .
C5 C4 H4B 109.4 . .
H7A C7 H7B 108.0 . .
C2 C7 H7A 109.4 . .
C2 C7 H7B 109.3 . .
C6 C7 H7A 109.4 . .
C6 C7 H7B 109.3 . .
C6 C7 C2 111.4(8) . .
O1 C1 C2 115.8(9) . .
O2 C1 O1 127.1(10) . .
O2 C1 C2 117.1(9) . .
O3 C8 C5 118.1(9) . .
O4 C8 O3 124.9(9) . .
O4 C8 C5 117.0(9) . .
C3 C2 C7 111.3(7) . .
C3 C2 C1 113.0(8) . .
C3 C2 H2 106.8 . .
C7 C2 C1 111.7(7) . .
C7 C2 H2 106.8 . .
C1 C2 H2 106.8 . .
C4 C5 C8 112.1(8) . .
C4 C5 H5 107.3 . .
C8 C5 H5 107.3 . .
C6 C5 C4 110.8(8) . .
C6 C5 C8 111.8(8) . .
C6 C5 H5 107.3 . .
C7 C6 H6A 109.2 . .
C7 C6 H6B 109.3 . .
C5 C6 C7 111.9(8) . .
C5 C6 H6A 109.2 . .
C5 C6 H6B 109.3 . .
H6A C6 H6B 107.9 . .
C16 O7 Zn1 127.5(10) . 2_756
C9 O6 Zn1 128.9(9) . 2_656
C9 O5 Zn1 127.8(9) . .
H14A C14 H14B 107.9 . .
C15 C14 H14A 109.2 . .
C15 C14 H14B 109.2 . .
C15 C14 C13 112.1(10) . .
C13 C14 H14A 109.2 . .
C13 C14 H14B 109.2 . .
C16 O8 Zn1 125.8(10) . 1_655
C14 C15 H15A 109.2 . .
C14 C15 H15B 109.2 . .
H15A C15 H15B 107.9 . .
C10 C15 C14 112.1(9) . .
C10 C15 H15A 109.1 . .
C10 C15 H15B 109.2 . .
O7 C16 O8 125.1(12) . .
O7 C16 C13 119.1(12) . .
O8 C16 C13 115.8(12) . .
C14 C13 H13 106.6 . .
C16 C13 C14 112.0(10) . .
C16 C13 H13 106.6 . .
C16 C13 C12 113.6(10) . .
C12 C13 C14 110.8(9) . .
C12 C13 H13 106.7 . .
C15 C10 H10 107.5 . .
C15 C10 C9 111.8(10) . .
C15 C10 C11 110.9(10) . .
C9 C10 H10 107.4 . .
C9 C10 C11 111.5(10) . .
C11 C10 H10 107.5 . .
O6 C9 O5 124.3(12) . .
O6 C9 C10 118.2(12) . .
O5 C9 C10 117.3(12) . .
C10 C11 H11A 109.5 . .
C10 C11 H11B 109.5 . .
H11A C11 H11B 108.1 . .
C12 C11 C10 110.5(10) . .
C12 C11 H11A 109.6 . .
C12 C11 H11B 109.6 . .
C13 C12 C11 112.9(10) . .
C13 C12 H12A 108.9 . .
C13 C12 H12B 109.0 . .
C11 C12 H12A 108.9 . .
C11 C12 H12B 109.1 . .
H12A C12 H12B 107.8 . .

loop_
_geom_bond_atom_site_label_1
_geom_bond_atom_site_label_2
_geom_bond_distance
_geom_bond_site_symmetry_2
N2 C23 1.49(4) .
N2 C27 1.08(3) .
N2 Zn1 2.19(3) .
N2 C23A 56(10) .
C23 H23 0.9300 .
C23 C24 1.81(3) .
C24 H24 0.9300 .
C24 C25 1.13(3) .
C25 C26 1.33(2) .
C26 H26 0.9300 .
C26 C27 1.39(2) .
C27 H27 0.9300 .
N1 C18 1.3900 .
N1 C22 1.3900 .
N1 Zn2 2.072(7) .
N1 C22A 1.14(4) .
C18 C19 1.3900 .
C19 C20 1.3900 .
C19 C20A 1.11(4) .
C20 C21 1.3900 .
C21 C22 1.3900 .
C22 H22 0.9300 .
Zn2 Zn2 2.9108(17) 2_665
Zn2 O3 2.029(8) 1_455
Zn2 O4 2.035(7) 2_765
Zn2 O1 2.054(8) .
Zn2 O2 2.060(8) 2_665
Zn1 Zn1 2.903(2) 2_656
Zn1 O7 2.051(9) 2_756
Zn1 O6 2.047(9) 2_656
Zn1 O5 2.034(9) .
Zn1 O8 2.051(10) 1_455
O3 C8 1.244(13) .
O4 C8 1.245(13) .
O1 C1 1.260(14) .
O2 C1 1.247(14) .
C3 H3A 0.9700 .
C3 H3B 0.9700 .
C3 C4 1.531(13) .
C3 C2 1.523(12) .
C4 H4A 0.9700 .
C4 H4B 0.9700 .
C4 C5 1.535(14) .
C7 H7A 0.9700 .
C7 H7B 0.9700 .
C7 C2 1.537(13) .
C7 C6 1.527(13) .
C1 C2 1.535(11) .
C8 C5 1.547(11) .
C2 H2 0.9800 .
C5 H5 0.9800 .
C5 C6 1.518(15) .
C6 H6A 0.9700 .
C6 H6B 0.9700 .
O7 C16 1.225(17) .
O6 C9 1.211(16) .
O5 C9 1.224(16) .
C14 H14A 0.9700 .
C14 H14B 0.9700 .
C14 C15 1.530(17) .
C14 C13 1.544(16) .
O8 C16 1.283(17) .
C15 H15A 0.9700 .
C15 H15B 0.9700 .
C15 C10 1.525(17) .
C16 C13 1.519(14) .
C13 H13 0.9800 .
C13 C12 1.518(16) .
C10 H10 0.9800 .
C10 C9 1.549(15) .
C10 C11 1.542(17) .
C11 H11A 0.9700 .
C11 H11B 0.9700 .
C11 C12 1.538(17) .
C12 H12A 0.9700 .
C12 H12B 0.9700 .
